data_7119492
loop_
_publ_author_name
'Thrimurtulu, Neetipalli'
'Nallagonda, Rajender'
'Volla, Chandra M. R.'

_publ_section_title
;
 Cobalt-catalyzed aryl C-H activation and highly regioselective
 intermolecular annulation of sulfonamides with allenes.
;
_journal_issue 11
_journal_name_full 'Chemical communications (Cambridge, England)'
_journal_page_first 1872
_journal_page_last 1875
_journal_paper_doi 10.1039/c6cc08622e
_journal_volume 53
_journal_year 2017
_chemical_formula_moiety 'C30 H23 Br N2 O3 P S'
_chemical_formula_sum 'C30 H23 Br N2 O3 P S'
_chemical_formula_weight 602.44
_space_group_crystal_system monoclinic
_space_group_IT_number 14
_space_group_name_Hall '-P 2ybc'
_space_group_name_H-M_alt 'P 1 21/c 1'
_symmetry_space_group_name_Hall '-P 2ybc'
_symmetry_space_group_name_H-M 'P 1 21/c 1'
_atom_sites_solution_hydrogens geom
_audit_creation_date 2016-08-24
_audit_creation_method
;
Olex2 1.2-alpha
(compiled 2015.10.28 svn.r3245 for OlexSys, GUI svn.r5128)
;
_audit_update_record
;
2016-09-15 deposited with the CCDC.
2017-01-16 downloaded from the CCDC.
;
_cell_angle_alpha 90
_cell_angle_beta 96.156(6)
_cell_angle_gamma 90
_cell_formula_units_Z 4
_cell_length_a 9.8352(5)
_cell_length_b 12.6037(6)
_cell_length_c 20.8785(12)
_cell_measurement_reflns_used 7974
_cell_measurement_temperature 150
_cell_measurement_theta_max 31.1330
_cell_measurement_theta_min 2.0080
_cell_volume 2573.2(2)
_computing_cell_refinement 'CrysAlisPro 1.171.38.43 (Rigaku OD, 2015)'
_computing_data_collection 'CrysAlisPro 1.171.38.43 (Rigaku OD, 2015)'
_computing_data_reduction 'CrysAlisPro 1.171.38.43 (Rigaku OD, 2015)'
_computing_molecular_graphics 'Olex2 (Dolomanov et al., 2009)'
_computing_publication_material 'Olex2 (Dolomanov et al., 2009)'
_computing_structure_refinement 'ShelXL (Sheldrick, 2015)'
_computing_structure_solution 'ShelXT (Sheldrick, 2015)'
_diffrn_ambient_temperature 150
_diffrn_detector 'CCD plate'
_diffrn_measured_fraction_theta_full 1.000
_diffrn_measured_fraction_theta_max 1.000
_diffrn_measurement_details
;
List of Runs (angles in degrees, time in seconds):

  # Type    Start    End  Width  t~exp~   \w     \q     \k     \f   Frames
#--------------------------------------------------------------------------
  1  \w   -110.00  30.00   0.50    8.00    --  -20.00   0.00  36.00  280
  2  \w    -63.00  19.00   0.50    8.00    --  -20.00 -72.00 -36.00  164
  3  \w    -22.00   8.00   0.50    8.00    --  -20.00  72.00  36.00   60
  4  \w    -49.00 -19.00   0.50    8.00    --  -20.00  72.00 -36.00   60
  5  \w    -85.00  70.00   0.50    8.00    --  -20.00   0.00 108.00  310
  6  \w    -35.00  19.00   0.50    8.00    --  -20.00 -72.00-108.00  108
  7  \w    -28.50  16.50   0.50    8.00    --  -20.00 -72.00  36.00   90
  8  \w    -59.00 -29.00   0.50    8.00    --  -20.00  72.00 108.00   60
;
_diffrn_measurement_device 'abstract diffractometer'
_diffrn_measurement_device_type 'dtrek-CrysAlisPro-abstract goniometer imported rigaku-d*trek images'
_diffrn_measurement_method '\w scans'
_diffrn_orient_matrix_type 'CrysAlisPro convention (1999,Acta A55,543-557)'
_diffrn_orient_matrix_UB_11 -0.0188789000
_diffrn_orient_matrix_UB_12 0.0541996000
_diffrn_orient_matrix_UB_13 -0.0030181000
_diffrn_orient_matrix_UB_21 -0.0103941000
_diffrn_orient_matrix_UB_22 -0.0057421000
_diffrn_orient_matrix_UB_23 -0.0339550000
_diffrn_orient_matrix_UB_31 -0.0693051000
_diffrn_orient_matrix_UB_32 -0.0139829000
_diffrn_orient_matrix_UB_33 0.0021014000
_diffrn_radiation_monochromator graphite
_diffrn_radiation_probe x-ray
_diffrn_radiation_type MoK\a
_diffrn_radiation_wavelength 0.71073
_diffrn_reflns_av_R_equivalents 0.0844
_diffrn_reflns_av_unetI/netI 0.0605
_diffrn_reflns_Laue_measured_fraction_full 1.000
_diffrn_reflns_Laue_measured_fraction_max 1.000
_diffrn_reflns_limit_h_max 11
_diffrn_reflns_limit_h_min -11
_diffrn_reflns_limit_k_max 14
_diffrn_reflns_limit_k_min -14
_diffrn_reflns_limit_l_max 24
_diffrn_reflns_limit_l_min -24
_diffrn_reflns_number 25606
_diffrn_reflns_point_group_measured_fraction_full 1.000
_diffrn_reflns_point_group_measured_fraction_max 1.000
_diffrn_reflns_theta_full 24.997
_diffrn_reflns_theta_max 24.997
_diffrn_reflns_theta_min 2.083
_diffrn_source 'fine-focus sealed X-ray tube'
_diffrn_source_type 'Enhance (Mo) X-ray Source'
_exptl_absorpt_coefficient_mu 1.778
_exptl_absorpt_correction_T_max 1.00000
_exptl_absorpt_correction_T_min 0.13632
_exptl_absorpt_correction_type multi-scan
_exptl_absorpt_process_details
;
CrysAlisPro 1.171.38.43 (Rigaku Oxford Diffraction, 2015)
Empirical absorption correction using spherical harmonics,
 implemented in SCALE3 ABSPACK scaling algorithm.
;
_exptl_crystal_colour colourless
_exptl_crystal_colour_primary colourless
_exptl_crystal_density_diffrn 1.555
_exptl_crystal_description plate
_exptl_crystal_F_000 1228
_exptl_crystal_size_max 0.234
_exptl_crystal_size_mid 0.229
_exptl_crystal_size_min 0.062
_refine_diff_density_max 0.434
_refine_diff_density_min -0.610
_refine_diff_density_rms 0.108
_refine_ls_extinction_method none
_refine_ls_goodness_of_fit_ref 1.028
_refine_ls_hydrogen_treatment constr
_refine_ls_matrix_type full
_refine_ls_number_parameters 343
_refine_ls_number_reflns 4522
_refine_ls_number_restraints 0
_refine_ls_restrained_S_all 1.028
_refine_ls_R_factor_all 0.0580
_refine_ls_R_factor_gt 0.0434
_refine_ls_shift/su_max 0.001
_refine_ls_shift/su_mean 0.000
_refine_ls_structure_factor_coef Fsqd
_refine_ls_weighting_details 'w=1/[\s^2^(Fo^2^)+(0.0524P)^2^+2.6878P] where P=(Fo^2^+2Fc^2^)/3'
_refine_ls_weighting_scheme calc
_refine_ls_wR_factor_gt 0.0981
_refine_ls_wR_factor_ref 0.1053
_reflns_Friedel_coverage 0.000
_reflns_number_gt 3752
_reflns_number_total 4522
_reflns_threshold_expression 'I > 2\s(I)'
_cod_data_source_file c6cc08622e2.cif
_cod_data_source_block cmrv-nt-so2-br_mo
_cod_depositor_comments 'Adding full bibliography for 7119490--7119492.cif.'
_cod_database_code 7119492
_chemical_oxdiff_formula C34H31N2O3P1S1
_shelx_space_group_comment
;
The symmetry employed for this shelxl refinement is uniquely defined
by the following loop, which should always be used as a source of
symmetry information in preference to the above space-group names.
They are only intended as comments.
;
_reflns_odcompleteness_completeness 91.55
_reflns_odcompleteness_iscentric 1
_reflns_odcompleteness_theta 31.22
_olex2_refinement_description
;
1. Fixed Uiso
 At 1.2 times of:
  All C(H) groups, All C(H,H) groups, All N(H) groups
2.a Secondary CH2 refined with riding coordinates:
 C22(H22A,H22B)
2.b Aromatic/amide H refined with riding coordinates:
 N1(H1), C26(H26), C24(H24), C11(H11), C15(H15), C17(H17), C3(H3), C14(H14),
 C29(H29), C4(H4), C7(H7), C9(H9), C8(H8), C12(H12), C13(H13), C21(H21), C5(H5),
  C18(H18), C28(H28), C19(H19), C20(H20)
;
_shelx_shelxl_version_number 2014/7
_olex2_submission_special_instructions 'No special instructions were received'
_oxdiff_exptl_absorpt_empirical_details
;
Empirical correction (ABSPACK) includes:
- Absorption correction using spherical harmonics
- Frame scaling
- Detector area scaling
;
_oxdiff_exptl_absorpt_empirical_full_max 5.683
_oxdiff_exptl_absorpt_empirical_full_min 0.596

loop_
_space_group_symop_operation_xyz
'x, y, z'
'-x, y+1/2, -z+1/2'
'-x, -y, -z'
'x, -y-1/2, z-1/2'

loop_
_atom_site_label
_atom_site_type_symbol
_atom_site_fract_x
_atom_site_fract_y
_atom_site_fract_z
_atom_site_U_iso_or_equiv
_atom_site_adp_type
_atom_site_occupancy
_atom_site_site_symmetry_order
_atom_site_calc_flag
_atom_site_refinement_flags_posn
Br1 Br 1.07007(3) 0.47321(3) 0.62494(2) 0.03141(13) Uani 1 1 d .
S1 S 0.62078(8) 0.11539(6) 0.64120(4) 0.0207(2) Uani 1 1 d .
P1 P 0.29307(8) 0.20941(7) 0.76372(4) 0.0198(2) Uani 1 1 d .
O2 O 0.6106(2) 0.04728(18) 0.58612(11) 0.0283(6) Uani 1 1 d .
O1 O 0.2729(2) 0.09866(17) 0.73999(11) 0.0252(5) Uani 1 1 d .
O3 O 0.6491(2) 0.06894(18) 0.70382(11) 0.0263(5) Uani 1 1 d .
N1 N 0.3817(3) 0.3294(2) 0.54484(13) 0.0245(6) Uani 1 1 d .
H1 H 0.4484 0.3467 0.5745 0.029 Uiso 1 1 calc R
N2 N 0.4780(3) 0.1851(2) 0.64009(12) 0.0192(6) Uani 1 1 d .
C26 C 0.8221(3) 0.3890(3) 0.66250(15) 0.0198(7) Uani 1 1 d .
H26 H 0.8147 0.4551 0.6837 0.024 Uiso 1 1 calc R
C25 C 0.7208(3) 0.3116(3) 0.66450(14) 0.0189(7) Uani 1 1 d .
C1 C 0.3209(3) 0.2329(3) 0.54507(15) 0.0221(7) Uani 1 1 d .
C10 C 0.1349(3) 0.2664(3) 0.78510(14) 0.0194(7) Uani 1 1 d .
C16 C 0.4233(3) 0.2159(3) 0.83167(15) 0.0224(7) Uani 1 1 d .
C30 C 0.7394(3) 0.2156(3) 0.63298(15) 0.0196(7) Uani 1 1 d .
C2 C 0.3650(3) 0.1581(3) 0.59386(15) 0.0212(7) Uani 1 1 d .
C22 C 0.3479(3) 0.3035(3) 0.70487(15) 0.0204(7) Uani 1 1 d .
H22A H 0.2761 0.3077 0.6679 0.024 Uiso 1 1 calc R
H22B H 0.3564 0.3747 0.7250 0.024 Uiso 1 1 calc R
C24 C 0.5966(3) 0.3310(3) 0.69469(14) 0.0184(7) Uani 1 1 d .
H24 H 0.5974 0.3855 0.7262 0.022 Uiso 1 1 calc R
C11 C 0.0237(3) 0.1982(3) 0.78459(15) 0.0229(7) Uani 1 1 d .
H11 H 0.0329 0.1261 0.7724 0.027 Uiso 1 1 calc R
C15 C 0.1184(3) 0.3728(3) 0.80103(15) 0.0233(7) Uani 1 1 d .
H15 H 0.1928 0.4207 0.8003 0.028 Uiso 1 1 calc R
C23 C 0.4811(3) 0.2758(2) 0.68013(14) 0.0176(7) Uani 1 1 d .
C17 C 0.4416(3) 0.3027(3) 0.87287(16) 0.0266(8) Uani 1 1 d .
H17 H 0.3845 0.3632 0.8655 0.032 Uiso 1 1 calc R
C3 C 0.3066(3) 0.0602(3) 0.59533(16) 0.0248(7) Uani 1 1 d .
H3 H 0.3367 0.0119 0.6288 0.030 Uiso 1 1 calc R
C14 C -0.0064(3) 0.4090(3) 0.81790(16) 0.0260(8) Uani 1 1 d .
H14 H -0.0170 0.4815 0.8288 0.031 Uiso 1 1 calc R
C29 C 0.8519(3) 0.1958(3) 0.59944(17) 0.0281(8) Uani 1 1 d .
H29 H 0.8604 0.1297 0.5783 0.034 Uiso 1 1 calc R
C27 C 0.9329(3) 0.3682(3) 0.62931(16) 0.0229(7) Uani 1 1 d .
C6 C 0.2119(3) 0.2026(3) 0.49840(15) 0.0246(8) Uani 1 1 d .
C4 C 0.2019(4) 0.0303(3) 0.54759(17) 0.0303(8) Uani 1 1 d .
H4 H 0.1632 -0.0387 0.5483 0.036 Uiso 1 1 calc R
C7 C 0.1658(4) 0.2791(3) 0.45169(16) 0.0314(9) Uani 1 1 d .
H7 H 0.0911 0.2636 0.4203 0.038 Uiso 1 1 calc R
C9 C 0.3376(4) 0.3964(3) 0.49890(17) 0.0316(8) Uani 1 1 d .
H9 H 0.3820 0.4632 0.4975 0.038 Uiso 1 1 calc R
C8 C 0.2283(4) 0.3741(3) 0.45184(17) 0.0340(9) Uani 1 1 d .
H8 H 0.1987 0.4258 0.4203 0.041 Uiso 1 1 calc R
C12 C -0.1007(3) 0.2346(3) 0.80173(15) 0.0271(8) Uani 1 1 d .
H12 H -0.1759 0.1874 0.8017 0.033 Uiso 1 1 calc R
C13 C -0.1149(3) 0.3396(3) 0.81880(16) 0.0272(8) Uani 1 1 d .
H13 H -0.1996 0.3642 0.8312 0.033 Uiso 1 1 calc R
C21 C 0.5083(4) 0.1284(3) 0.84200(17) 0.0302(8) Uani 1 1 d .
H21 H 0.4969 0.0690 0.8139 0.036 Uiso 1 1 calc R
C5 C 0.1561(3) 0.0994(3) 0.50061(16) 0.0292(8) Uani 1 1 d .
H5 H 0.0854 0.0783 0.4686 0.035 Uiso 1 1 calc R
C18 C 0.5423(4) 0.3015(3) 0.92440(17) 0.0316(8) Uani 1 1 d .
H18 H 0.5538 0.3605 0.9528 0.038 Uiso 1 1 calc R
C28 C 0.9498(3) 0.2724(3) 0.59721(17) 0.0290(8) Uani 1 1 d .
H28 H 1.0271 0.2609 0.5745 0.035 Uiso 1 1 calc R
C19 C 0.6263(4) 0.2137(4) 0.93425(18) 0.0382(10) Uani 1 1 d .
H19 H 0.6959 0.2126 0.9695 0.046 Uiso 1 1 calc R
C20 C 0.6098(4) 0.1278(3) 0.89326(18) 0.0370(10) Uani 1 1 d .
H20 H 0.6684 0.0681 0.9002 0.044 Uiso 1 1 calc R

loop_
_atom_site_aniso_label
_atom_site_aniso_U_11
_atom_site_aniso_U_22
_atom_site_aniso_U_33
_atom_site_aniso_U_23
_atom_site_aniso_U_13
_atom_site_aniso_U_12
Br1 0.0225(2) 0.0220(2) 0.0510(3) 0.00417(17) 0.01001(15) -0.00221(15)
S1 0.0228(4) 0.0125(4) 0.0272(4) -0.0017(3) 0.0045(3) 0.0018(3)
P1 0.0232(4) 0.0124(4) 0.0250(4) -0.0005(4) 0.0074(3) -0.0009(3)
O2 0.0307(13) 0.0196(13) 0.0357(14) -0.0117(11) 0.0087(11) -0.0015(10)
O1 0.0322(13) 0.0126(11) 0.0323(13) -0.0046(10) 0.0104(10) -0.0027(10)
O3 0.0293(13) 0.0175(12) 0.0324(13) 0.0042(11) 0.0040(10) 0.0046(10)
N1 0.0262(15) 0.0234(16) 0.0234(15) 0.0004(13) 0.0008(12) 0.0008(13)
N2 0.0205(14) 0.0147(14) 0.0224(14) -0.0026(11) 0.0015(11) 0.0007(11)
C26 0.0223(16) 0.0139(16) 0.0233(17) 0.0011(14) 0.0019(13) 0.0013(14)
C25 0.0197(16) 0.0158(17) 0.0210(16) 0.0019(14) 0.0017(12) 0.0048(13)
C1 0.0211(16) 0.0242(19) 0.0220(16) -0.0019(15) 0.0064(13) 0.0012(15)
C10 0.0221(16) 0.0168(17) 0.0199(16) 0.0012(14) 0.0050(13) 0.0006(14)
C16 0.0263(17) 0.0184(17) 0.0244(17) 0.0046(14) 0.0109(14) -0.0020(15)
C30 0.0205(16) 0.0142(16) 0.0243(16) 0.0025(14) 0.0027(13) 0.0017(13)
C2 0.0197(16) 0.0218(18) 0.0225(17) -0.0053(15) 0.0045(13) -0.0004(14)
C22 0.0214(16) 0.0144(16) 0.0256(17) 0.0015(14) 0.0038(13) 0.0018(14)
C24 0.0248(17) 0.0132(16) 0.0176(15) 0.0002(13) 0.0041(12) 0.0033(14)
C11 0.0279(18) 0.0177(17) 0.0231(17) 0.0013(14) 0.0031(13) -0.0008(15)
C15 0.0230(17) 0.0214(18) 0.0257(17) 0.0006(15) 0.0029(13) -0.0008(14)
C23 0.0212(16) 0.0110(16) 0.0209(16) 0.0036(13) 0.0033(12) 0.0024(13)
C17 0.0303(19) 0.0181(18) 0.0315(19) 0.0019(16) 0.0036(15) 0.0000(15)
C3 0.0239(17) 0.0220(18) 0.0290(18) -0.0026(15) 0.0050(14) -0.0031(15)
C14 0.0308(18) 0.0213(19) 0.0258(18) -0.0026(15) 0.0033(14) 0.0041(16)
C29 0.0272(18) 0.0247(19) 0.0336(19) -0.0055(16) 0.0084(15) 0.0012(16)
C27 0.0203(16) 0.0165(17) 0.0321(19) 0.0064(15) 0.0043(14) 0.0001(14)
C6 0.0218(17) 0.033(2) 0.0199(16) -0.0044(15) 0.0050(13) 0.0042(15)
C4 0.0305(19) 0.025(2) 0.036(2) -0.0089(17) 0.0075(15) -0.0103(16)
C7 0.0246(18) 0.046(2) 0.0241(18) -0.0018(17) 0.0029(14) 0.0083(18)
C9 0.039(2) 0.026(2) 0.031(2) 0.0075(17) 0.0107(16) 0.0053(17)
C8 0.036(2) 0.041(2) 0.0248(19) 0.0086(17) 0.0048(15) 0.0132(19)
C12 0.0225(17) 0.034(2) 0.0250(17) 0.0042(16) 0.0015(14) -0.0063(16)
C13 0.0231(17) 0.034(2) 0.0252(18) 0.0012(16) 0.0040(14) 0.0071(16)
C21 0.034(2) 0.027(2) 0.0315(19) 0.0057(16) 0.0136(16) 0.0096(16)
C5 0.0236(17) 0.038(2) 0.0261(18) -0.0107(17) 0.0016(14) -0.0047(16)
C18 0.038(2) 0.029(2) 0.0278(19) 0.0023(17) 0.0032(16) -0.0074(17)
C28 0.0239(18) 0.028(2) 0.038(2) -0.0015(17) 0.0123(15) 0.0020(16)
C19 0.0271(19) 0.057(3) 0.030(2) 0.013(2) 0.0004(15) 0.0000(19)
C20 0.033(2) 0.043(3) 0.036(2) 0.0103(19) 0.0063(16) 0.0142(18)

loop_
_atom_type_symbol
_atom_type_description
_atom_type_scat_dispersion_real
_atom_type_scat_dispersion_imag
_atom_type_scat_source
C C 0.0033 0.0016 'International Tables Vol C Tables 4.2.6.8 and 6.1.1.4'
H H 0.0000 0.0000 'International Tables Vol C Tables 4.2.6.8 and 6.1.1.4'
Br Br -0.2901 2.4595 'International Tables Vol C Tables 4.2.6.8 and 6.1.1.4'
N N 0.0061 0.0033 'International Tables Vol C Tables 4.2.6.8 and 6.1.1.4'
O O 0.0106 0.0060 'International Tables Vol C Tables 4.2.6.8 and 6.1.1.4'
P P 0.1023 0.0942 'International Tables Vol C Tables 4.2.6.8 and 6.1.1.4'
S S 0.1246 0.1234 'International Tables Vol C Tables 4.2.6.8 and 6.1.1.4'

loop_
_geom_angle_atom_site_label_1
_geom_angle_atom_site_label_2
_geom_angle_atom_site_label_3
_geom_angle
O2 S1 O3 118.60(15)
O2 S1 N2 108.75(14)
O2 S1 C30 110.26(15)
O3 S1 N2 108.15(13)
O3 S1 C30 108.66(15)
N2 S1 C30 100.94(14)
O1 P1 C10 111.50(14)
O1 P1 C16 111.22(15)
O1 P1 C22 115.02(14)
C10 P1 C22 103.37(14)
C16 P1 C10 110.07(14)
C16 P1 C22 105.21(15)
C1 N1 H1 121.1
C9 N1 H1 121.1
C9 N1 C1 117.9(3)
C2 N2 S1 118.6(2)
C23 N2 S1 117.2(2)
C23 N2 C2 123.8(3)
C25 C26 H26 120.4
C27 C26 H26 120.4
C27 C26 C25 119.1(3)
C26 C25 C24 122.0(3)
C30 C25 C26 117.4(3)
C30 C25 C24 120.6(3)
N1 C1 C2 119.8(3)
N1 C1 C6 122.6(3)
C2 C1 C6 117.6(3)
C11 C10 P1 116.6(2)
C11 C10 C15 119.0(3)
C15 C10 P1 124.4(2)
C17 C16 P1 123.7(3)
C21 C16 P1 116.8(3)
C21 C16 C17 119.5(3)
C25 C30 S1 117.3(2)
C29 C30 S1 119.7(3)
C29 C30 C25 122.9(3)
C1 C2 N2 118.7(3)
C3 C2 N2 119.9(3)
C3 C2 C1 121.3(3)
P1 C22 H22A 108.7
P1 C22 H22B 108.7
H22A C22 H22B 107.6
C23 C22 P1 114.3(2)
C23 C22 H22A 108.7
C23 C22 H22B 108.7
C25 C24 H24 118.5
C23 C24 C25 123.0(3)
C23 C24 H24 118.5
C10 C11 H11 119.8
C12 C11 C10 120.5(3)
C12 C11 H11 119.8
C10 C15 H15 119.8
C14 C15 C10 120.3(3)
C14 C15 H15 119.8
N2 C23 C22 115.3(3)
C24 C23 N2 121.2(3)
C24 C23 C22 123.5(3)
C16 C17 H17 119.7
C18 C17 C16 120.5(3)
C18 C17 H17 119.7
C2 C3 H3 119.8
C2 C3 C4 120.3(3)
C4 C3 H3 119.8
C15 C14 H14 120.0
C13 C14 C15 120.0(3)
C13 C14 H14 120.0
C30 C29 H29 120.3
C28 C29 C30 119.3(3)
C28 C29 H29 120.3
C26 C27 Br1 119.7(3)
C26 C27 C28 123.1(3)
C28 C27 Br1 117.2(2)
C7 C6 C1 117.0(3)
C7 C6 C5 123.6(3)
C5 C6 C1 119.4(3)
C3 C4 H4 119.9
C5 C4 C3 120.2(3)
C5 C4 H4 119.9
C6 C7 H7 120.2
C8 C7 C6 119.5(3)
C8 C7 H7 120.2
N1 C9 H9 118.4
N1 C9 C8 123.3(4)
C8 C9 H9 118.4
C7 C8 C9 119.7(3)
C7 C8 H8 120.2
C9 C8 H8 120.2
C11 C12 H12 120.0
C13 C12 C11 120.0(3)
C13 C12 H12 120.0
C14 C13 H13 119.9
C12 C13 C14 120.2(3)
C12 C13 H13 119.9
C16 C21 H21 120.1
C20 C21 C16 119.8(4)
C20 C21 H21 120.1
C6 C5 H5 119.5
C4 C5 C6 121.1(3)
C4 C5 H5 119.5
C17 C18 H18 120.3
C17 C18 C19 119.4(4)
C19 C18 H18 120.3
C29 C28 C27 118.2(3)
C29 C28 H28 120.9
C27 C28 H28 120.9
C18 C19 H19 119.8
C20 C19 C18 120.5(3)
C20 C19 H19 119.8
C21 C20 H20 119.9
C19 C20 C21 120.2(4)
C19 C20 H20 119.9

loop_
_geom_bond_atom_site_label_1
_geom_bond_atom_site_label_2
_geom_bond_distance
Br1 C27 1.899(3)
S1 O2 1.430(2)
S1 O3 1.432(2)
S1 N2 1.654(3)
S1 C30 1.741(3)
P1 O1 1.487(2)
P1 C10 1.812(3)
P1 C16 1.808(3)
P1 C22 1.830(3)
N1 H1 0.8800
N1 C1 1.356(4)
N1 C9 1.316(4)
N2 C2 1.433(4)
N2 C23 1.414(4)
C26 H26 0.9500
C26 C25 1.399(4)
C26 C27 1.378(4)
C25 C30 1.398(4)
C25 C24 1.454(4)
C1 C2 1.421(5)
C1 C6 1.421(5)
C10 C11 1.390(4)
C10 C15 1.396(5)
C16 C17 1.391(5)
C16 C21 1.387(5)
C30 C29 1.394(4)
C2 C3 1.363(5)
C22 H22A 0.9900
C22 H22B 0.9900
C22 C23 1.500(4)
C24 H24 0.9500
C24 C23 1.339(4)
C11 H11 0.9500
C11 C12 1.389(5)
C15 H15 0.9500
C15 C14 1.389(5)
C17 H17 0.9500
C17 C18 1.382(5)
C3 H3 0.9500
C3 C4 1.405(5)
C14 H14 0.9500
C14 C13 1.382(5)
C29 H29 0.9500
C29 C28 1.368(5)
C27 C28 1.400(5)
C6 C7 1.411(5)
C6 C5 1.414(5)
C4 H4 0.9500
C4 C5 1.352(5)
C7 H7 0.9500
C7 C8 1.346(5)
C9 H9 0.9500
C9 C8 1.405(5)
C8 H8 0.9500
C12 H12 0.9500
C12 C13 1.381(5)
C13 H13 0.9500
C21 H21 0.9500
C21 C20 1.383(5)
C5 H5 0.9500
C18 H18 0.9500
C18 C19 1.383(5)
C28 H28 0.9500
C19 H19 0.9500
C19 C20 1.379(6)
C20 H20 0.9500

loop_
_geom_torsion_atom_site_label_1
_geom_torsion_atom_site_label_2
_geom_torsion_atom_site_label_3
_geom_torsion_atom_site_label_4
_geom_torsion
Br1 C27 C28 C29 -179.7(3)
S1 N2 C2 C1 -115.0(3)
S1 N2 C2 C3 61.7(4)
S1 N2 C23 C22 -149.8(2)
S1 N2 C23 C24 29.6(4)
S1 C30 C29 C28 -175.3(3)
P1 C10 C11 C12 178.6(2)
P1 C10 C15 C14 -178.9(2)
P1 C16 C17 C18 179.2(3)
P1 C16 C21 C20 -179.8(3)
P1 C22 C23 N2 69.2(3)
P1 C22 C23 C24 -110.1(3)
O2 S1 N2 C2 9.1(3)
O2 S1 N2 C23 -163.8(2)
O2 S1 C30 C25 152.2(2)
O2 S1 C30 C29 -31.8(3)
O1 P1 C10 C11 7.7(3)
O1 P1 C10 C15 -171.6(3)
O1 P1 C16 C17 -164.3(3)
O1 P1 C16 C21 15.8(3)
O1 P1 C22 C23 -59.7(3)
O3 S1 N2 C2 -121.0(2)
O3 S1 N2 C23 66.2(2)
O3 S1 C30 C25 -76.2(3)
O3 S1 C30 C29 99.8(3)
N1 C1 C2 N2 -3.0(4)
N1 C1 C2 C3 -179.7(3)
N1 C1 C6 C7 -1.5(5)
N1 C1 C6 C5 178.2(3)
N1 C9 C8 C7 -1.6(5)
N2 S1 C30 C25 37.3(3)
N2 S1 C30 C29 -146.6(3)
N2 C2 C3 C4 -175.6(3)
C26 C25 C30 S1 174.7(2)
C26 C25 C30 C29 -1.2(5)
C26 C25 C24 C23 157.5(3)
C26 C27 C28 C29 -0.5(5)
C25 C26 C27 Br1 179.0(2)
C25 C26 C27 C28 -0.1(5)
C25 C30 C29 C28 0.5(5)
C25 C24 C23 N2 8.3(5)
C25 C24 C23 C22 -172.3(3)
C1 N1 C9 C8 2.3(5)
C1 C2 C3 C4 1.0(5)
C1 C6 C7 C8 2.2(5)
C1 C6 C5 C4 2.1(5)
C10 P1 C16 C17 -40.3(3)
C10 P1 C16 C21 139.9(2)
C10 P1 C22 C23 178.6(2)
C10 C11 C12 C13 0.7(5)
C10 C15 C14 C13 -0.2(5)
C16 P1 C10 C11 -116.2(3)
C16 P1 C10 C15 64.5(3)
C16 P1 C22 C23 63.1(3)
C16 C17 C18 C19 0.9(5)
C16 C21 C20 C19 0.3(5)
C30 S1 N2 C2 125.0(2)
C30 S1 N2 C23 -47.8(2)
C30 C25 C24 C23 -18.8(5)
C30 C29 C28 C27 0.3(5)
C2 N2 C23 C22 37.8(4)
C2 N2 C23 C24 -142.8(3)
C2 C1 C6 C7 177.7(3)
C2 C1 C6 C5 -2.6(4)
C2 C3 C4 C5 -1.5(5)
C22 P1 C10 C11 131.9(3)
C22 P1 C10 C15 -47.4(3)
C22 P1 C16 C17 70.5(3)
C22 P1 C16 C21 -109.3(3)
C24 C25 C30 S1 -8.7(4)
C24 C25 C30 C29 175.4(3)
C11 C10 C15 C14 1.8(5)
C11 C12 C13 C14 1.0(5)
C15 C10 C11 C12 -2.1(5)
C15 C14 C13 C12 -1.3(5)
C23 N2 C2 C1 57.3(4)
C23 N2 C2 C3 -126.0(3)
C17 C16 C21 C20 0.4(5)
C17 C18 C19 C20 -0.2(5)
C3 C4 C5 C6 0.0(5)
C27 C26 C25 C30 0.9(5)
C27 C26 C25 C24 -175.5(3)
C6 C1 C2 N2 177.7(3)
C6 C1 C2 C3 1.0(4)
C6 C7 C8 C9 -0.7(5)
C7 C6 C5 C4 -178.2(3)
C9 N1 C1 C2 -179.9(3)
C9 N1 C1 C6 -0.7(5)
C21 C16 C17 C18 -1.0(5)
C5 C6 C7 C8 -177.5(3)
C18 C19 C20 C21 -0.4(6)
